data_7709881
loop_
_publ_author_name
'D\;ebowski, Maciej'
'Gu\'nka, Piotr Aleksander'
'\.Zurawski, Konrad'
'Zybert, Magdalena'
'Modzelewska, Beata'
'Ostrowski, Andrzej'
'Zachara, Janusz'
'Florja\'nczyk, Zbigniew Jan'

_publ_section_title
;
 Influence of substituents in aryl groups on the structure, thermal
 transitions and electrorheological properties of zinc
 bis(diarylphosphate) hybrid polymers
;
_journal_name_full 'Dalton Transactions'
_journal_paper_doi 10.1039/D2DT00492E
_journal_year 2022
_chemical_formula_moiety 'C36 H36 O16 P2 Zn'
_chemical_formula_sum 'C36 H36 O16 P2 Zn'
_chemical_formula_weight 851.96
_space_group_crystal_system triclinic
_space_group_IT_number 2
_space_group_name_Hall '-P 1'
_space_group_name_H-M_alt 'P -1'
_atom_sites_solution_hydrogens geom
_atom_sites_solution_primary direct
_atom_sites_solution_secondary difmap
_audit_creation_date 2019-09-24
_audit_creation_method
;
Olex2 1.3-alpha
(compiled 2019.09.11 svn.r3662 for OlexSys, GUI svn.r5938)
;
_audit_update_record
;
2021-03-05 deposited with the CCDC.	2022-03-28 downloaded from the CCDC.
;
_cell_angle_alpha 112.6738(18)
_cell_angle_beta 95.5240(16)
_cell_angle_gamma 102.3836(19)
_cell_formula_units_Z 2
_cell_length_a 8.8426(2)
_cell_length_b 14.6002(3)
_cell_length_c 17.1931(3)
_cell_measurement_reflns_used 25296
_cell_measurement_temperature 295
_cell_measurement_theta_max 31.0380
_cell_measurement_theta_min 3.4750
_cell_volume 1960.67(8)
_computing_cell_refinement
;
CrysAlisPro, Agilent Technologies,
Version 1.171.36.28 (release 01-02-2013 CrysAlis171 .NET)
(compiled Feb  1 2013,16:14:44)
;
_computing_data_collection
;
CrysAlisPro, Agilent Technologies,
Version 1.171.36.28 (release 01-02-2013 CrysAlis171 .NET)
(compiled Feb  1 2013,16:14:44)
;
_computing_data_reduction
;
CrysAlisPro, Agilent Technologies,
Version 1.171.36.28 (release 01-02-2013 CrysAlis171 .NET)
(compiled Feb  1 2013,16:14:44)
;
_computing_molecular_graphics 'Olex2 1.3-alpha (Dolomanov et al., 2009)'
_computing_publication_material 'Olex2 1.3-alpha (Dolomanov et al., 2009)'
_computing_structure_refinement 'ShelXL 2018/3 (Sheldrick, 2015)'
_computing_structure_solution 'ShelXS n/a (Sheldrick, 2008)'
_diffrn_ambient_temperature 295.0
_diffrn_detector_area_resol_mean 10.3347
_diffrn_measured_fraction_theta_full 0.998
_diffrn_measured_fraction_theta_max 0.998
_diffrn_measurement_details
;
#__ type_ start__ end____ width___ exp.time_
  1 omega  -97.00  -16.00   1.0000   13.5000
omega____ theta____ kappa____ phi______ frames
    -      -19.6560  154.0000  -21.9666 81

#__ type_ start__ end____ width___ exp.time_
  2 omega  -91.00    7.00   1.0000   13.5000
omega____ theta____ kappa____ phi______ frames
    -      -19.6560  -77.0000  120.0000 98

#__ type_ start__ end____ width___ exp.time_
  3 omega  -95.00  -15.00   1.0000   13.5000
omega____ theta____ kappa____ phi______ frames
    -      -19.6560  152.0000  130.8926 80

#__ type_ start__ end____ width___ exp.time_
  4 omega  -93.00   12.00   1.0000   13.5000
omega____ theta____ kappa____ phi______ frames
    -      -19.6560  -77.0000 -120.0000 105

#__ type_ start__ end____ width___ exp.time_
  5 omega  -94.00   -9.00   1.0000   13.5000
omega____ theta____ kappa____ phi______ frames
    -      -19.6560  -57.0000    0.0000 85

#__ type_ start__ end____ width___ exp.time_
  6 omega  -54.00   24.00   1.0000   13.5000
omega____ theta____ kappa____ phi______ frames
    -       20.1248  -57.0000    0.0000 78

#__ type_ start__ end____ width___ exp.time_
  7 omega  -23.00   66.00   1.0000   13.5000
omega____ theta____ kappa____ phi______ frames
    -       20.1248  -19.0000   60.0000 89

#__ type_ start__ end____ width___ exp.time_
  8 omega  -43.00   54.00   1.0000   13.5000
omega____ theta____ kappa____ phi______ frames
    -       20.1248  -77.0000  -90.0000 97

#__ type_ start__ end____ width___ exp.time_
  9 omega -109.00  -34.00   1.0000   13.5000
omega____ theta____ kappa____ phi______ frames
    -      -19.6560 -179.0000 -150.0000 75

#__ type_ start__ end____ width___ exp.time_
 10 omega  -94.00   10.00   1.0000   13.5000
omega____ theta____ kappa____ phi______ frames
    -      -19.6560  -57.0000 -180.0000 104

#__ type_ start__ end____ width___ exp.time_
 11 omega -109.00  -34.00   1.0000   13.5000
omega____ theta____ kappa____ phi______ frames
    -      -19.6560 -179.0000   60.0000 75

#__ type_ start__ end____ width___ exp.time_
 12 omega  -98.00   14.00   1.0000   13.5000
omega____ theta____ kappa____ phi______ frames
    -      -19.6560  -77.0000  -30.0000 112

#__ type_ start__ end____ width___ exp.time_
 13 omega  -56.00   47.00   1.0000   13.5000
omega____ theta____ kappa____ phi______ frames
    -       20.1248  -38.0000   30.0000 103

#__ type_ start__ end____ width___ exp.time_
 14 omega  -56.00   47.00   1.0000   13.5000
omega____ theta____ kappa____ phi______ frames
    -       20.1248  -38.0000 -150.0000 103

#__ type_ start__ end____ width___ exp.time_
 15 omega  -95.00  -14.00   1.0000   13.5000
omega____ theta____ kappa____ phi______ frames
    -      -19.6560  152.0000   70.0280 81

#__ type_ start__ end____ width___ exp.time_
 16 omega  -53.00   59.00   1.0000   13.5000
omega____ theta____ kappa____ phi______ frames
    -      -19.6560   77.0000  -60.0000 112

#__ type_ start__ end____ width___ exp.time_
 17 omega  -49.00   54.00   1.0000   13.5000
omega____ theta____ kappa____ phi______ frames
    -      -19.6560   57.0000  120.0000 103

#__ type_ start__ end____ width___ exp.time_
 18 omega   -9.00   94.00   1.0000   13.5000
omega____ theta____ kappa____ phi______ frames
    -       20.1248   57.0000   90.0000 103

#__ type_ start__ end____ width___ exp.time_
 19 omega   -4.00   62.00   1.0000   13.5000
omega____ theta____ kappa____ phi______ frames
    -       20.1248  -99.0000 -150.0000 66

#__ type_ start__ end____ width___ exp.time_
 20 omega   24.00   82.00   1.0000   13.5000
omega____ theta____ kappa____ phi______ frames
    -       20.1248 -133.0000   31.9205 58

#__ type_ start__ end____ width___ exp.time_
 21 omega  -97.00  -15.00   1.0000   13.5000
omega____ theta____ kappa____ phi______ frames
    -      -19.6560  154.0000  -96.7092 82

#__ type_ start__ end____ width___ exp.time_
 22 omega -100.00  -39.00   1.0000   13.5000
omega____ theta____ kappa____ phi______ frames
    -      -19.6560  161.0000 -179.6264 61

#__ type_ start__ end____ width___ exp.time_
 23 omega   -4.00   62.00   1.0000   13.5000
omega____ theta____ kappa____ phi______ frames
    -       20.1248  -99.0000  120.0000 66

#__ type_ start__ end____ width___ exp.time_
 24 omega   -9.00   94.00   1.0000   13.5000
omega____ theta____ kappa____ phi______ frames
    -       20.1248   57.0000  150.0000 103
;
_diffrn_measurement_device_type 'Xcalibur, Atlas, Gemini ultra'
_diffrn_measurement_method '\w scans'
_diffrn_orient_matrix_UB_11 0.0578386000
_diffrn_orient_matrix_UB_12 -0.0265604000
_diffrn_orient_matrix_UB_13 0.0015573000
_diffrn_orient_matrix_UB_21 0.0545642000
_diffrn_orient_matrix_UB_22 0.0357725000
_diffrn_orient_matrix_UB_23 -0.0093576000
_diffrn_orient_matrix_UB_31 0.0264320000
_diffrn_orient_matrix_UB_32 0.0318090000
_diffrn_orient_matrix_UB_33 0.0446213000
_diffrn_radiation_monochromator graphite
_diffrn_radiation_type 'Mo K\a'
_diffrn_radiation_wavelength 0.71073
_diffrn_reflns_av_R_equivalents 0.0493
_diffrn_reflns_av_unetI/netI 0.0236
_diffrn_reflns_Laue_measured_fraction_full 0.998
_diffrn_reflns_Laue_measured_fraction_max 0.998
_diffrn_reflns_limit_h_max 12
_diffrn_reflns_limit_h_min -12
_diffrn_reflns_limit_k_max 20
_diffrn_reflns_limit_k_min -20
_diffrn_reflns_limit_l_max 24
_diffrn_reflns_limit_l_min -24
_diffrn_reflns_number 116037
_diffrn_reflns_point_group_measured_fraction_full 0.998
_diffrn_reflns_point_group_measured_fraction_max 0.998
_diffrn_reflns_theta_full 29.999
_diffrn_reflns_theta_max 29.999
_diffrn_reflns_theta_min 3.326
_diffrn_source 'Enhance (Mo) X-ray Source'
_exptl_absorpt_coefficient_mu 0.779
_exptl_absorpt_correction_T_max 1.00000
_exptl_absorpt_correction_T_min 0.70702
_exptl_absorpt_correction_type multi-scan
_exptl_absorpt_process_details
;
CrysAlisPro, Agilent Technologies,
Version 1.171.36.28 (release 01-02-2013 CrysAlis171 .NET)
(compiled Feb  1 2013,16:14:44)
Empirical absorption correction using spherical harmonics,
 implemented in SCALE3 ABSPACK scaling algorithm.
;
_exptl_crystal_colour colourless
_exptl_crystal_colour_primary colourless
_exptl_crystal_density_diffrn 1.443
_exptl_crystal_description plank
_exptl_crystal_F_000 880
_exptl_crystal_size_max 0.98
_exptl_crystal_size_mid 0.2
_exptl_crystal_size_min 0.12
_refine_diff_density_max 0.552
_refine_diff_density_min -0.341
_refine_diff_density_rms 0.054
_refine_ls_extinction_method none
_refine_ls_goodness_of_fit_ref 1.033
_refine_ls_hydrogen_treatment constr
_refine_ls_matrix_type full
_refine_ls_number_parameters 500
_refine_ls_number_reflns 11434
_refine_ls_number_restraints 0
_refine_ls_restrained_S_all 1.033
_refine_ls_R_factor_all 0.0563
_refine_ls_R_factor_gt 0.0381
_refine_ls_shift/su_max 0.001
_refine_ls_shift/su_mean 0.000
_refine_ls_structure_factor_coef Fsqd
_refine_ls_weighting_details 'w=1/[\s^2^(Fo^2^)+(0.0466P)^2^+0.8855P] where P=(Fo^2^+2Fc^2^)/3'
_refine_ls_weighting_scheme calc
_refine_ls_wR_factor_gt 0.0934
_refine_ls_wR_factor_ref 0.1049
_reflns_Friedel_coverage 0.000
_reflns_number_gt 8906
_reflns_number_total 11434
_reflns_threshold_expression 'I > 2\s(I)'
_cod_data_source_file d2dt00492e2.cif
_cod_data_source_block ZnDECP_pg47
_cod_database_code 7709881
_shelx_shelxl_version_number 2018/3
_chemical_oxdiff_formula 'Zn P2 O10 C24 H16'
_shelx_space_group_comment
;
The symmetry employed for this shelxl refinement is uniquely defined
by the following loop, which should always be used as a source of
symmetry information in preference to the above space-group names.
They are only intended as comments.
;
_reflns_odcompleteness_completeness 99.85
_reflns_odcompleteness_iscentric 1
_reflns_odcompleteness_theta 30.44
_olex2_refinement_description
;
1. Fixed Uiso
 At 1.2 times of:
  All C(H) groups, All C(H,H) groups
 At 1.5 times of:
  All C(H,H,H) groups
2.a Secondary CH2 refined with riding coordinates:
 C8(H8A,H8B), C18(H18A,H18B), C28(H28A,H28B), C38(H38A,H38B)
2.b Aromatic/amide H refined with riding coordinates:
 C2(H2), C3(H3), C5(H5), C6(H6), C12(H12), C13(H13), C15(H15), C16(H16),
 C22(H22), C23(H23), C25(H25), C26(H26), C32(H32), C33(H33), C35(H35), C36(H36)
2.c Idealised Me refined as rotating group:
 C9(H9A,H9B,H9C), C19(H19A,H19B,H19C), C29(H29A,H29B,H29C), C39(H39A,H39B,H39C)
;
_olex2_submission_special_instructions 'No special instructions were received'

loop_
_space_group_symop_operation_xyz
'x, y, z'
'-x, -y, -z'

loop_
_atom_site_label
_atom_site_type_symbol
_atom_site_fract_x
_atom_site_fract_y
_atom_site_fract_z
_atom_site_U_iso_or_equiv
_atom_site_adp_type
_atom_site_occupancy
_atom_site_site_symmetry_order
_atom_site_calc_flag
_atom_site_refinement_flags_posn
_atom_site_refinement_flags_adp
_atom_site_refinement_flags_occupancy
_atom_site_disorder_assembly
_atom_site_disorder_group
Zn1 Zn 0.25436(2) 0.51350(2) 0.50120(2) 0.03297(6) Uani 1 1 d . . . . .
P1 P 0.38625(5) 0.34364(3) 0.37662(3) 0.03391(10) Uani 1 1 d . . . . .
P2 P 0.01040(5) 0.61360(3) 0.43727(3) 0.03440(10) Uani 1 1 d . . . . .
O1 O 0.25928(15) 0.39569(10) 0.40002(9) 0.0438(3) Uani 1 1 d . . . . .
O2 O 0.54740(16) 0.39844(11) 0.42792(9) 0.0497(3) Uani 1 1 d . . . . .
O3 O 0.37968(16) 0.31755(11) 0.27798(9) 0.0441(3) Uani 1 1 d . . . . .
O4 O 0.34869(15) 0.23588(10) 0.38219(9) 0.0429(3) Uani 1 1 d . . . . .
O5 O 0.16808(16) 0.59988(10) 0.45998(9) 0.0437(3) Uani 1 1 d . . . . .
O6 O -0.13053(17) 0.53043(11) 0.42688(9) 0.0467(3) Uani 1 1 d . . . . .
O7 O -0.00906(15) 0.71733(10) 0.50566(9) 0.0420(3) Uani 1 1 d . . . . .
O8 O 0.00288(17) 0.63489(11) 0.35371(9) 0.0453(3) Uani 1 1 d . . . . .
O9 O 0.7598(3) 0.04124(16) 0.03478(15) 0.0924(7) Uani 1 1 d . . . . .
O10 O 0.9352(2) 0.19576(15) 0.09669(13) 0.0754(6) Uani 1 1 d . . . . .
O11 O -0.1693(3) -0.19631(15) 0.23635(17) 0.0938(7) Uani 1 1 d . . . . .
O12 O -0.2926(2) -0.10849(13) 0.18413(12) 0.0661(5) Uani 1 1 d . . . . .
O13 O 0.5749(2) 1.12052(16) 0.66283(17) 0.0896(7) Uani 1 1 d . . . . .
O14 O 0.4101(2) 1.15904(15) 0.58208(17) 0.0889(7) Uani 1 1 d . . . . .
O15 O 0.2829(3) 0.38003(19) 0.03682(15) 0.0974(8) Uani 1 1 d . . . . .
O16 O 0.2524(2) 0.51178(16) 0.00708(11) 0.0726(5) Uani 1 1 d . . . . .
C1 C 0.2148(2) 0.15226(14) 0.34090(12) 0.0367(4) Uani 1 1 d . . . . .
C2 C 0.2224(3) 0.06512(17) 0.35251(16) 0.0521(5) Uani 1 1 d . . . . .
H2 H 0.312012 0.065097 0.385629 0.062 Uiso 1 1 calc R U . . .
C3 C 0.0967(3) -0.02201(17) 0.31481(17) 0.0582(6) Uani 1 1 d . . . . .
H3 H 0.101797 -0.081109 0.322317 0.070 Uiso 1 1 calc R U . . .
C4 C -0.0367(2) -0.02243(15) 0.26606(13) 0.0458(4) Uani 1 1 d . . . . .
C5 C -0.0421(2) 0.06528(16) 0.25462(14) 0.0481(5) Uani 1 1 d . . . . .
H5 H -0.131711 0.065222 0.221492 0.058 Uiso 1 1 calc R U . . .
C6 C 0.0840(2) 0.15373(15) 0.29170(14) 0.0462(4) Uani 1 1 d . . . . .
H6 H 0.080034 0.212567 0.283463 0.055 Uiso 1 1 calc R U . . .
C7 C -0.1718(3) -0.11880(18) 0.22825(16) 0.0581(6) Uani 1 1 d . . . . .
C8 C -0.4262(4) -0.2003(2) 0.1397(2) 0.0829(9) Uani 1 1 d . . . . .
H8A H -0.393430 -0.254644 0.097156 0.099 Uiso 1 1 calc R U . . .
H8B H -0.466562 -0.225279 0.180488 0.099 Uiso 1 1 calc R U . . .
C9 C -0.5478(5) -0.1714(3) 0.0982(4) 0.141(2) Uani 1 1 d . . . . .
H9A H -0.507870 -0.149222 0.056536 0.211 Uiso 1 1 calc R U . . .
H9B H -0.576931 -0.116132 0.140692 0.211 Uiso 1 1 calc R U . . .
H9C H -0.638846 -0.229806 0.070046 0.211 Uiso 1 1 calc R U . . .
C11 C 0.4881(2) 0.27066(16) 0.23372(12) 0.0424(4) Uani 1 1 d . . . . .
C12 C 0.4359(3) 0.16910(19) 0.17706(16) 0.0639(7) Uani 1 1 d . . . . .
H12 H 0.333223 0.130854 0.170809 0.077 Uiso 1 1 calc R U . . .
C13 C 0.5386(3) 0.12410(19) 0.12909(17) 0.0686(7) Uani 1 1 d . . . . .
H13 H 0.504716 0.055086 0.090166 0.082 Uiso 1 1 calc R U . . .
C14 C 0.6904(3) 0.18084(17) 0.13867(14) 0.0505(5) Uani 1 1 d . . . . .
C15 C 0.7407(3) 0.28259(18) 0.19718(15) 0.0581(6) Uani 1 1 d . . . . .
H15 H 0.843830 0.320833 0.204513 0.070 Uiso 1 1 calc R U . . .
C16 C 0.6389(3) 0.32836(17) 0.24511(15) 0.0559(6) Uani 1 1 d . . . . .
H16 H 0.672518 0.397209 0.284410 0.067 Uiso 1 1 calc R U . . .
C17 C 0.7957(3) 0.13001(19) 0.08369(17) 0.0618(6) Uani 1 1 d . . . . .
C18 C 1.0478(4) 0.1561(3) 0.0446(2) 0.0990(12) Uani 1 1 d . . . . .
H18A H 1.153304 0.201820 0.071364 0.119 Uiso 1 1 calc R U . . .
H18B H 1.047691 0.088580 0.042017 0.119 Uiso 1 1 calc R U . . .
C19 C 1.0080(6) 0.1485(5) -0.0409(3) 0.156(2) Uani 1 1 d . . . . .
H19A H 0.913440 0.093502 -0.071296 0.233 Uiso 1 1 calc R U . . .
H19B H 1.092895 0.134531 -0.070395 0.233 Uiso 1 1 calc R U . . .
H19C H 0.991042 0.212326 -0.038212 0.233 Uiso 1 1 calc R U . . .
C21 C 0.1089(2) 0.81058(14) 0.53094(12) 0.0387(4) Uani 1 1 d . . . . .
C22 C 0.0856(3) 0.87660(17) 0.49524(16) 0.0519(5) Uani 1 1 d . . . . .
H22 H -0.003542 0.858514 0.453322 0.062 Uiso 1 1 calc R U . . .
C23 C 0.1970(3) 0.97099(17) 0.52254(16) 0.0552(5) Uani 1 1 d . . . . .
H23 H 0.182277 1.017050 0.499243 0.066 Uiso 1 1 calc R U . . .
C24 C 0.3301(2) 0.99697(15) 0.58433(14) 0.0457(4) Uani 1 1 d . . . . .
C25 C 0.3500(3) 0.92900(17) 0.61948(16) 0.0524(5) Uani 1 1 d . . . . .
H25 H 0.438884 0.946651 0.661409 0.063 Uiso 1 1 calc R U . . .
C26 C 0.2392(3) 0.83484(16) 0.59311(15) 0.0496(5) Uani 1 1 d . . . . .
H26 H 0.252546 0.788943 0.616855 0.060 Uiso 1 1 calc R U . . .
C27 C 0.4528(3) 1.09783(18) 0.61433(17) 0.0574(6) Uani 1 1 d . . . . .
C28 C 0.5174(4) 1.2617(3) 0.6087(3) 0.1153(16) Uani 1 1 d . . . . .
H28A H 0.595708 1.277348 0.658832 0.138 Uiso 1 1 calc R U . . .
H28B H 0.572123 1.263366 0.562773 0.138 Uiso 1 1 calc R U . . .
C29 C 0.4325(6) 1.3357(3) 0.6282(4) 0.1337(18) Uani 1 1 d . . . . .
H29A H 0.345407 1.314753 0.581477 0.201 Uiso 1 1 calc R U . . .
H29B H 0.500639 1.401023 0.636696 0.201 Uiso 1 1 calc R U . . .
H29C H 0.393351 1.342207 0.679659 0.201 Uiso 1 1 calc R U . . .
C31 C 0.0679(2) 0.59040(15) 0.28251(12) 0.0399(4) Uani 1 1 d . . . . .
C32 C 0.0834(3) 0.64156(18) 0.22979(15) 0.0517(5) Uani 1 1 d . . . . .
H32 H 0.054842 0.702827 0.243595 0.062 Uiso 1 1 calc R U . . .
C33 C 0.1423(3) 0.60017(19) 0.15584(16) 0.0577(6) Uani 1 1 d . . . . .
H33 H 0.152712 0.633679 0.119523 0.069 Uiso 1 1 calc R U . . .
C34 C 0.1858(3) 0.50912(18) 0.13564(15) 0.0532(5) Uani 1 1 d . . . . .
C35 C 0.1713(3) 0.46054(19) 0.19044(15) 0.0568(6) Uani 1 1 d . . . . .
H35 H 0.202513 0.400287 0.177648 0.068 Uiso 1 1 calc R U . . .
C36 C 0.1113(3) 0.49989(16) 0.26395(14) 0.0497(5) Uani 1 1 d . . . . .
H36 H 0.100397 0.466248 0.300151 0.060 Uiso 1 1 calc R U . . .
C37 C 0.2456(3) 0.4585(2) 0.05539(17) 0.0641(6) Uani 1 1 d . . . . .
C38 C 0.2987(4) 0.4632(3) -0.07539(17) 0.0787(8) Uani 1 1 d . . . . .
H38A H 0.221414 0.398052 -0.111348 0.094 Uiso 1 1 calc R U . . .
H38B H 0.400606 0.450312 -0.066401 0.094 Uiso 1 1 calc R U . . .
C39 C 0.3070(5) 0.5355(3) -0.1167(2) 0.0992(12) Uani 1 1 d . . . . .
H39A H 0.320952 0.502162 -0.174649 0.149 Uiso 1 1 calc R U . . .
H39B H 0.394620 0.595306 -0.085078 0.149 Uiso 1 1 calc R U . . .
H39C H 0.210837 0.555903 -0.117092 0.149 Uiso 1 1 calc R U . . .

loop_
_atom_site_aniso_label
_atom_site_aniso_U_11
_atom_site_aniso_U_22
_atom_site_aniso_U_33
_atom_site_aniso_U_23
_atom_site_aniso_U_13
_atom_site_aniso_U_12
Zn1 0.02482(9) 0.02811(10) 0.04355(12) 0.01228(8) 0.00824(8) 0.00689(7)
P1 0.0271(2) 0.0303(2) 0.0376(2) 0.00840(17) 0.00617(17) 0.00575(16)
P2 0.0329(2) 0.0311(2) 0.0423(2) 0.01813(18) 0.01150(18) 0.00787(17)
O1 0.0348(7) 0.0366(7) 0.0499(8) 0.0065(6) 0.0097(6) 0.0117(5)
O2 0.0320(7) 0.0483(8) 0.0519(8) 0.0096(7) 0.0038(6) 0.0013(6)
O3 0.0427(7) 0.0510(8) 0.0419(7) 0.0188(6) 0.0130(6) 0.0184(6)
O4 0.0344(6) 0.0379(7) 0.0517(8) 0.0189(6) -0.0020(6) 0.0050(5)
O5 0.0413(7) 0.0388(7) 0.0562(8) 0.0235(6) 0.0094(6) 0.0143(6)
O6 0.0444(7) 0.0378(7) 0.0508(8) 0.0160(6) 0.0139(6) -0.0002(6)
O7 0.0384(7) 0.0342(6) 0.0533(8) 0.0168(6) 0.0177(6) 0.0086(5)
O8 0.0502(8) 0.0521(8) 0.0490(8) 0.0296(7) 0.0189(6) 0.0242(7)
O9 0.0782(14) 0.0592(11) 0.1020(16) -0.0082(11) 0.0378(12) 0.0151(10)
O10 0.0611(11) 0.0640(11) 0.0831(13) 0.0076(9) 0.0356(10) 0.0161(9)
O11 0.0887(15) 0.0484(10) 0.1273(19) 0.0412(12) -0.0113(13) -0.0089(10)
O12 0.0522(9) 0.0490(9) 0.0740(11) 0.0146(8) -0.0013(8) -0.0049(7)
O13 0.0593(11) 0.0621(12) 0.1263(18) 0.0397(12) -0.0212(12) -0.0082(9)
O14 0.0586(11) 0.0574(11) 0.145(2) 0.0592(13) -0.0153(12) -0.0122(9)
O15 0.143(2) 0.0933(16) 0.0811(14) 0.0381(13) 0.0599(15) 0.0636(16)
O16 0.0862(14) 0.0856(13) 0.0516(10) 0.0295(10) 0.0273(9) 0.0270(11)
C1 0.0322(8) 0.0334(8) 0.0408(9) 0.0126(7) 0.0074(7) 0.0072(7)
C2 0.0459(11) 0.0463(11) 0.0665(14) 0.0291(10) 0.0026(10) 0.0110(9)
C3 0.0606(14) 0.0396(11) 0.0749(16) 0.0292(11) 0.0043(12) 0.0084(10)
C4 0.0453(11) 0.0357(9) 0.0479(11) 0.0121(8) 0.0096(9) 0.0042(8)
C5 0.0385(10) 0.0430(10) 0.0562(12) 0.0178(9) 0.0005(9) 0.0078(8)
C6 0.0409(10) 0.0349(9) 0.0595(12) 0.0198(9) 0.0006(9) 0.0080(8)
C7 0.0562(14) 0.0422(11) 0.0607(14) 0.0136(10) 0.0088(11) -0.0003(10)
C8 0.0642(17) 0.0594(16) 0.089(2) 0.0144(15) -0.0034(15) -0.0148(13)
C9 0.088(3) 0.102(3) 0.179(5) 0.047(3) -0.057(3) -0.018(2)
C11 0.0430(10) 0.0453(10) 0.0372(9) 0.0137(8) 0.0120(8) 0.0134(8)
C12 0.0444(12) 0.0528(13) 0.0641(14) 0.0001(11) 0.0160(10) -0.0026(10)
C13 0.0609(15) 0.0452(12) 0.0677(15) -0.0049(11) 0.0206(12) 0.0020(11)
C14 0.0501(12) 0.0457(11) 0.0472(11) 0.0094(9) 0.0173(9) 0.0122(9)
C15 0.0482(12) 0.0488(12) 0.0602(13) 0.0080(10) 0.0231(10) 0.0019(9)
C16 0.0565(13) 0.0376(10) 0.0567(13) 0.0039(9) 0.0234(10) 0.0040(9)
C17 0.0578(14) 0.0534(13) 0.0626(14) 0.0090(11) 0.0222(11) 0.0165(11)
C18 0.073(2) 0.089(2) 0.103(3) 0.0021(19) 0.0457(19) 0.0210(17)
C19 0.126(4) 0.209(6) 0.108(3) 0.045(4) 0.066(3) 0.022(4)
C21 0.0370(9) 0.0313(8) 0.0463(10) 0.0134(7) 0.0145(8) 0.0092(7)
C22 0.0444(11) 0.0435(11) 0.0646(14) 0.0260(10) -0.0016(10) 0.0046(9)
C23 0.0535(12) 0.0432(11) 0.0714(15) 0.0330(11) 0.0036(11) 0.0050(9)
C24 0.0384(10) 0.0385(10) 0.0559(12) 0.0167(9) 0.0107(9) 0.0074(8)
C25 0.0434(11) 0.0467(11) 0.0615(13) 0.0206(10) 0.0010(10) 0.0098(9)
C26 0.0512(12) 0.0422(10) 0.0582(12) 0.0248(10) 0.0066(10) 0.0128(9)
C27 0.0433(11) 0.0445(11) 0.0770(16) 0.0224(11) 0.0083(11) 0.0047(9)
C28 0.068(2) 0.0643(19) 0.208(5) 0.079(3) -0.016(2) -0.0181(16)
C29 0.130(4) 0.057(2) 0.182(5) 0.029(3) 0.031(3) 0.001(2)
C31 0.0359(9) 0.0414(9) 0.0428(10) 0.0193(8) 0.0092(7) 0.0074(7)
C32 0.0629(14) 0.0478(11) 0.0546(12) 0.0284(10) 0.0174(10) 0.0192(10)
C33 0.0698(15) 0.0598(14) 0.0548(13) 0.0337(11) 0.0219(11) 0.0176(12)
C34 0.0548(13) 0.0553(13) 0.0483(12) 0.0206(10) 0.0153(10) 0.0128(10)
C35 0.0707(15) 0.0481(12) 0.0543(13) 0.0196(10) 0.0168(11) 0.0230(11)
C36 0.0626(13) 0.0406(10) 0.0490(11) 0.0213(9) 0.0146(10) 0.0141(9)
C37 0.0672(16) 0.0692(16) 0.0554(14) 0.0236(12) 0.0205(12) 0.0184(13)
C38 0.082(2) 0.100(2) 0.0473(14) 0.0234(14) 0.0199(13) 0.0206(17)
C39 0.114(3) 0.120(3) 0.0629(18) 0.044(2) 0.0243(19) 0.016(2)

loop_
_atom_type_symbol
_atom_type_description
_atom_type_scat_dispersion_real
_atom_type_scat_dispersion_imag
_atom_type_scat_source
C C 0.0033 0.0016 'International Tables Vol C Tables 4.2.6.8 and 6.1.1.4'
H H 0.0000 0.0000 'International Tables Vol C Tables 4.2.6.8 and 6.1.1.4'
O O 0.0106 0.0060 'International Tables Vol C Tables 4.2.6.8 and 6.1.1.4'
P P 0.1023 0.0942 'International Tables Vol C Tables 4.2.6.8 and 6.1.1.4'
Zn Zn 0.2839 1.4301 'International Tables Vol C Tables 4.2.6.8 and 6.1.1.4'

loop_
_geom_angle_atom_site_label_1
_geom_angle_atom_site_label_2
_geom_angle_atom_site_label_3
_geom_angle
_geom_angle_site_symmetry_1
_geom_angle_site_symmetry_3
_geom_angle_publ_flag
O2 Zn1 O1 116.89(6) 2_666 . ?
O2 Zn1 O5 103.88(7) 2_666 . ?
O2 Zn1 O6 107.22(6) 2_666 2_566 ?
O5 Zn1 O1 105.87(6) . . ?
O5 Zn1 O6 112.60(6) . 2_566 ?
O6 Zn1 O1 110.34(6) 2_566 . ?
O1 P1 O3 105.12(8) . . ?
O1 P1 O4 111.71(8) . . ?
O2 P1 O1 117.66(8) . . ?
O2 P1 O3 111.84(8) . . ?
O2 P1 O4 104.67(8) . . ?
O4 P1 O3 105.30(8) . . ?
O5 P2 O7 110.81(8) . . ?
O5 P2 O8 109.22(8) . . ?
O6 P2 O5 117.40(9) . . ?
O6 P2 O7 106.96(8) . . ?
O6 P2 O8 109.86(9) . . ?
O7 P2 O8 101.39(8) . . ?
P1 O1 Zn1 131.12(9) . . ?
P1 O2 Zn1 171.86(11) . 2_666 ?
C11 O3 P1 121.33(13) . . ?
C1 O4 P1 128.22(12) . . ?
P2 O5 Zn1 138.16(9) . . ?
P2 O6 Zn1 138.20(9) . 2_566 ?
C21 O7 P2 120.47(11) . . ?
C31 O8 P2 127.20(13) . . ?
C17 O10 C18 117.1(2) . . ?
C7 O12 C8 116.4(2) . . ?
C27 O14 C28 117.8(2) . . ?
C37 O16 C38 115.1(2) . . ?
C2 C1 O4 114.63(17) . . ?
C6 C1 O4 124.21(17) . . ?
C6 C1 C2 121.16(18) . . ?
C1 C2 H2 120.2 . . ?
C1 C2 C3 119.6(2) . . ?
C3 C2 H2 120.2 . . ?
C2 C3 H3 119.7 . . ?
C2 C3 C4 120.6(2) . . ?
C4 C3 H3 119.7 . . ?
C3 C4 C5 119.13(19) . . ?
C3 C4 C7 118.3(2) . . ?
C5 C4 C7 122.6(2) . . ?
C4 C5 H5 119.4 . . ?
C4 C5 C6 121.1(2) . . ?
C6 C5 H5 119.4 . . ?
C1 C6 C5 118.41(19) . . ?
C1 C6 H6 120.8 . . ?
C5 C6 H6 120.8 . . ?
O11 C7 O12 124.0(2) . . ?
O11 C7 C4 123.9(3) . . ?
O12 C7 C4 112.1(2) . . ?
O12 C8 H8A 110.2 . . ?
O12 C8 H8B 110.2 . . ?
H8A C8 H8B 108.5 . . ?
C9 C8 O12 107.6(3) . . ?
C9 C8 H8A 110.2 . . ?
C9 C8 H8B 110.2 . . ?
C8 C9 H9A 109.5 . . ?
C8 C9 H9B 109.5 . . ?
C8 C9 H9C 109.5 . . ?
H9A C9 H9B 109.5 . . ?
H9A C9 H9C 109.5 . . ?
H9B C9 H9C 109.5 . . ?
C12 C11 O3 118.37(19) . . ?
C12 C11 C16 121.87(19) . . ?
C16 C11 O3 119.68(18) . . ?
C11 C12 H12 120.6 . . ?
C11 C12 C13 118.8(2) . . ?
C13 C12 H12 120.6 . . ?
C12 C13 H13 119.8 . . ?
C14 C13 C12 120.4(2) . . ?
C14 C13 H13 119.8 . . ?
C13 C14 C15 119.6(2) . . ?
C13 C14 C17 118.6(2) . . ?
C15 C14 C17 121.9(2) . . ?
C14 C15 H15 119.8 . . ?
C14 C15 C16 120.5(2) . . ?
C16 C15 H15 119.8 . . ?
C11 C16 C15 118.84(19) . . ?
C11 C16 H16 120.6 . . ?
C15 C16 H16 120.6 . . ?
O9 C17 O10 124.0(2) . . ?
O9 C17 C14 124.3(2) . . ?
O10 C17 C14 111.7(2) . . ?
O10 C18 H18A 109.4 . . ?
O10 C18 H18B 109.4 . . ?
H18A C18 H18B 108.0 . . ?
C19 C18 O10 111.1(4) . . ?
C19 C18 H18A 109.4 . . ?
C19 C18 H18B 109.4 . . ?
C18 C19 H19A 109.5 . . ?
C18 C19 H19B 109.5 . . ?
C18 C19 H19C 109.5 . . ?
H19A C19 H19B 109.5 . . ?
H19A C19 H19C 109.5 . . ?
H19B C19 H19C 109.5 . . ?
C22 C21 O7 118.16(18) . . ?
C22 C21 C26 122.11(18) . . ?
C26 C21 O7 119.65(18) . . ?
C21 C22 H22 120.6 . . ?
C21 C22 C23 118.9(2) . . ?
C23 C22 H22 120.6 . . ?
C22 C23 H23 119.9 . . ?
C24 C23 C22 120.3(2) . . ?
C24 C23 H23 119.9 . . ?
C23 C24 C27 121.3(2) . . ?
C25 C24 C23 119.56(19) . . ?
C25 C24 C27 119.1(2) . . ?
C24 C25 H25 119.6 . . ?
C24 C25 C26 120.7(2) . . ?
C26 C25 H25 119.6 . . ?
C21 C26 C25 118.5(2) . . ?
C21 C26 H26 120.8 . . ?
C25 C26 H26 120.8 . . ?
O13 C27 O14 124.1(2) . . ?
O13 C27 C24 123.7(2) . . ?
O14 C27 C24 112.3(2) . . ?
O14 C28 H28A 109.7 . . ?
O14 C28 H28B 109.7 . . ?
H28A C28 H28B 108.2 . . ?
C29 C28 O14 110.0(3) . . ?
C29 C28 H28A 109.7 . . ?
C29 C28 H28B 109.7 . . ?
C28 C29 H29A 109.5 . . ?
C28 C29 H29B 109.5 . . ?
C28 C29 H29C 109.5 . . ?
H29A C29 H29B 109.5 . . ?
H29A C29 H29C 109.5 . . ?
H29B C29 H29C 109.5 . . ?
C32 C31 O8 115.39(18) . . ?
C32 C31 C36 121.65(19) . . ?
C36 C31 O8 122.95(18) . . ?
C31 C32 H32 120.5 . . ?
C31 C32 C33 118.9(2) . . ?
C33 C32 H32 120.5 . . ?
C32 C33 H33 119.8 . . ?
C32 C33 C34 120.5(2) . . ?
C34 C33 H33 119.8 . . ?
C33 C34 C37 123.2(2) . . ?
C35 C34 C33 119.3(2) . . ?
C35 C34 C37 117.5(2) . . ?
C34 C35 H35 119.4 . . ?
C34 C35 C36 121.1(2) . . ?
C36 C35 H35 119.4 . . ?
C31 C36 H36 120.7 . . ?
C35 C36 C31 118.5(2) . . ?
C35 C36 H36 120.7 . . ?
O15 C37 O16 123.9(2) . . ?
O15 C37 C34 124.1(3) . . ?
O16 C37 C34 112.0(2) . . ?
O16 C38 H38A 110.3 . . ?
O16 C38 H38B 110.3 . . ?
O16 C38 C39 106.9(3) . . ?
H38A C38 H38B 108.6 . . ?
C39 C38 H38A 110.3 . . ?
C39 C38 H38B 110.3 . . ?
C38 C39 H39A 109.5 . . ?
C38 C39 H39B 109.5 . . ?
C38 C39 H39C 109.5 . . ?
H39A C39 H39B 109.5 . . ?
H39A C39 H39C 109.5 . . ?
H39B C39 H39C 109.5 . . ?

loop_
_geom_bond_atom_site_label_1
_geom_bond_atom_site_label_2
_geom_bond_distance
_geom_bond_site_symmetry_2
_geom_bond_publ_flag
Zn1 O1 1.9304(13) . ?
Zn1 O2 1.9039(13) 2_666 ?
Zn1 O5 1.9165(13) . ?
Zn1 O6 1.9262(14) 2_566 ?
P1 O1 1.4890(13) . ?
P1 O2 1.4743(14) . ?
P1 O3 1.5805(14) . ?
P1 O4 1.5789(14) . ?
P2 O5 1.4872(14) . ?
P2 O6 1.4833(14) . ?
P2 O7 1.5760(14) . ?
P2 O8 1.5811(14) . ?
O3 C11 1.410(2) . ?
O4 C1 1.395(2) . ?
O7 C21 1.406(2) . ?
O8 C31 1.391(2) . ?
O9 C17 1.191(3) . ?
O10 C17 1.329(3) . ?
O10 C18 1.466(3) . ?
O11 C7 1.197(3) . ?
O12 C7 1.319(3) . ?
O12 C8 1.460(3) . ?
O13 C27 1.196(3) . ?
O14 C27 1.317(3) . ?
O14 C28 1.461(3) . ?
O15 C37 1.193(3) . ?
O16 C37 1.336(3) . ?
O16 C38 1.463(3) . ?
C1 C2 1.376(3) . ?
C1 C6 1.375(3) . ?
C2 H2 0.9300 . ?
C2 C3 1.376(3) . ?
C3 H3 0.9300 . ?
C3 C4 1.377(3) . ?
C4 C5 1.378(3) . ?
C4 C7 1.501(3) . ?
C5 H5 0.9300 . ?
C5 C6 1.389(3) . ?
C6 H6 0.9300 . ?
C8 H8A 0.9700 . ?
C8 H8B 0.9700 . ?
C8 C9 1.457(5) . ?
C9 H9A 0.9600 . ?
C9 H9B 0.9600 . ?
C9 H9C 0.9600 . ?
C11 C12 1.366(3) . ?
C11 C16 1.367(3) . ?
C12 H12 0.9300 . ?
C12 C13 1.386(3) . ?
C13 H13 0.9300 . ?
C13 C14 1.375(3) . ?
C14 C15 1.377(3) . ?
C14 C17 1.495(3) . ?
C15 H15 0.9300 . ?
C15 C16 1.382(3) . ?
C16 H16 0.9300 . ?
C18 H18A 0.9700 . ?
C18 H18B 0.9700 . ?
C18 C19 1.432(6) . ?
C19 H19A 0.9600 . ?
C19 H19B 0.9600 . ?
C19 H19C 0.9600 . ?
C21 C22 1.366(3) . ?
C21 C26 1.376(3) . ?
C22 H22 0.9300 . ?
C22 C23 1.386(3) . ?
C23 H23 0.9300 . ?
C23 C24 1.384(3) . ?
C24 C25 1.378(3) . ?
C24 C27 1.494(3) . ?
C25 H25 0.9300 . ?
C25 C26 1.382(3) . ?
C26 H26 0.9300 . ?
C28 H28A 0.9700 . ?
C28 H28B 0.9700 . ?
C28 C29 1.400(6) . ?
C29 H29A 0.9600 . ?
C29 H29B 0.9600 . ?
C29 H29C 0.9600 . ?
C31 C32 1.379(3) . ?
C31 C36 1.383(3) . ?
C32 H32 0.9300 . ?
C32 C33 1.387(3) . ?
C33 H33 0.9300 . ?
C33 C34 1.387(3) . ?
C34 C35 1.381(3) . ?
C34 C37 1.501(3) . ?
C35 H35 0.9300 . ?
C35 C36 1.382(3) . ?
C36 H36 0.9300 . ?
C38 H38A 0.9700 . ?
C38 H38B 0.9700 . ?
C38 C39 1.474(5) . ?
C39 H39A 0.9600 . ?
C39 H39B 0.9600 . ?
C39 H39C 0.9600 . ?

loop_
_geom_torsion_atom_site_label_1
_geom_torsion_atom_site_label_2
_geom_torsion_atom_site_label_3
_geom_torsion_atom_site_label_4
_geom_torsion
_geom_torsion_site_symmetry_1
_geom_torsion_site_symmetry_2
_geom_torsion_site_symmetry_3
_geom_torsion_site_symmetry_4
_geom_torsion_publ_flag
P1 O3 C11 C12 106.5(2) . . . . ?
P1 O3 C11 C16 -76.7(2) . . . . ?
P1 O4 C1 C2 174.47(16) . . . . ?
P1 O4 C1 C6 -5.2(3) . . . . ?
P2 O7 C21 C22 100.4(2) . . . . ?
P2 O7 C21 C26 -82.7(2) . . . . ?
P2 O8 C31 C32 -162.68(16) . . . . ?
P2 O8 C31 C36 18.7(3) . . . . ?
O1 P1 O3 C11 177.63(14) . . . . ?
O1 P1 O4 C1 55.62(18) . . . . ?
O2 P1 O1 Zn1 -13.97(16) . . . . ?
O2 P1 O3 C11 48.86(17) . . . . ?
O2 P1 O4 C1 -176.01(15) . . . . ?
O3 P1 O1 Zn1 -139.18(11) . . . . ?
O3 P1 O4 C1 -57.96(17) . . . . ?
O3 C11 C12 C13 175.8(2) . . . . ?
O3 C11 C16 C15 -176.0(2) . . . . ?
O4 P1 O1 Zn1 107.13(12) . . . . ?
O4 P1 O3 C11 -64.25(16) . . . . ?
O4 C1 C2 C3 179.8(2) . . . . ?
O4 C1 C6 C5 -179.49(19) . . . . ?
O5 P2 O6 Zn1 80.53(16) . . . 2_566 ?
O5 P2 O7 C21 49.40(16) . . . . ?
O5 P2 O8 C31 37.72(18) . . . . ?
O6 P2 O5 Zn1 -14.06(17) . . . . ?
O6 P2 O7 C21 178.49(14) . . . . ?
O6 P2 O8 C31 -92.37(17) . . . . ?
O7 P2 O5 Zn1 109.21(13) . . . . ?
O7 P2 O6 Zn1 -44.67(17) . . . 2_566 ?
O7 P2 O8 C31 154.73(16) . . . . ?
O7 C21 C22 C23 176.9(2) . . . . ?
O7 C21 C26 C25 -177.20(19) . . . . ?
O8 P2 O5 Zn1 -139.92(13) . . . . ?
O8 P2 O6 Zn1 -153.93(13) . . . 2_566 ?
O8 P2 O7 C21 -66.44(16) . . . . ?
O8 C31 C32 C33 -177.8(2) . . . . ?
O8 C31 C36 C35 178.4(2) . . . . ?
C1 C2 C3 C4 -0.4(4) . . . . ?
C2 C1 C6 C5 0.8(3) . . . . ?
C2 C3 C4 C5 0.7(4) . . . . ?
C2 C3 C4 C7 -178.5(2) . . . . ?
C3 C4 C5 C6 -0.3(3) . . . . ?
C3 C4 C7 O11 -1.7(4) . . . . ?
C3 C4 C7 O12 179.2(2) . . . . ?
C4 C5 C6 C1 -0.4(3) . . . . ?
C5 C4 C7 O11 179.0(3) . . . . ?
C5 C4 C7 O12 -0.1(3) . . . . ?
C6 C1 C2 C3 -0.5(3) . . . . ?
C7 O12 C8 C9 177.8(3) . . . . ?
C7 C4 C5 C6 178.9(2) . . . . ?
C8 O12 C7 O11 -3.2(4) . . . . ?
C8 O12 C7 C4 175.9(2) . . . . ?
C11 C12 C13 C14 0.2(5) . . . . ?
C12 C11 C16 C15 0.6(4) . . . . ?
C12 C13 C14 C15 0.8(4) . . . . ?
C12 C13 C14 C17 -178.2(3) . . . . ?
C13 C14 C15 C16 -1.1(4) . . . . ?
C13 C14 C17 O9 -4.2(5) . . . . ?
C13 C14 C17 O10 176.5(3) . . . . ?
C14 C15 C16 C11 0.4(4) . . . . ?
C15 C14 C17 O9 176.8(3) . . . . ?
C15 C14 C17 O10 -2.5(4) . . . . ?
C16 C11 C12 C13 -0.9(4) . . . . ?
C17 O10 C18 C19 77.4(4) . . . . ?
C17 C14 C15 C16 177.9(3) . . . . ?
C18 O10 C17 O9 2.5(5) . . . . ?
C18 O10 C17 C14 -178.2(3) . . . . ?
C21 C22 C23 C24 0.6(4) . . . . ?
C22 C21 C26 C25 -0.4(3) . . . . ?
C22 C23 C24 C25 -1.0(4) . . . . ?
C22 C23 C24 C27 179.4(2) . . . . ?
C23 C24 C25 C26 0.6(3) . . . . ?
C23 C24 C27 O13 -174.4(3) . . . . ?
C23 C24 C27 O14 6.4(3) . . . . ?
C24 C25 C26 C21 0.1(3) . . . . ?
C25 C24 C27 O13 6.0(4) . . . . ?
C25 C24 C27 O14 -173.2(2) . . . . ?
C26 C21 C22 C23 0.0(3) . . . . ?
C27 O14 C28 C29 -135.2(4) . . . . ?
C27 C24 C25 C26 -179.8(2) . . . . ?
C28 O14 C27 O13 -1.3(5) . . . . ?
C28 O14 C27 C24 177.9(3) . . . . ?
C31 C32 C33 C34 -0.4(4) . . . . ?
C32 C31 C36 C35 -0.1(3) . . . . ?
C32 C33 C34 C35 -0.7(4) . . . . ?
C32 C33 C34 C37 178.1(2) . . . . ?
C33 C34 C35 C36 1.4(4) . . . . ?
C33 C34 C37 O15 -179.7(3) . . . . ?
C33 C34 C37 O16 0.4(4) . . . . ?
C34 C35 C36 C31 -1.0(4) . . . . ?
C35 C34 C37 O15 -0.9(4) . . . . ?
C35 C34 C37 O16 179.1(2) . . . . ?
C36 C31 C32 C33 0.8(3) . . . . ?
C37 O16 C38 C39 -177.2(3) . . . . ?
C37 C34 C35 C36 -177.5(2) . . . . ?
C38 O16 C37 O15 4.3(4) . . . . ?
C38 O16 C37 C34 -175.7(2) . . . . ?
